data_4037778
loop_
_publ_author_name
'Cao, Jun'
'Shi, Rong-Guo'
'Sun, Jing'
'Liu, Dan'
'Liu, Ruzhang'
'Xia, Xiao-Nan'
'Wang, Yang'
'Yan, Chao-Guo'

_publ_section_title
;
 Domino Reaction of Aromatic Aldehydes and 1,3-Indandiones for
 Construction of Bicyclo[2.2.2]octanes and
 Dibenzo[b,g]indeno[1',2':3,4]fluoreno[1,2-d]oxonines.
;
_journal_name_full 'The Journal of organic chemistry'
_journal_paper_doi 10.1021/acs.joc.9b02911
_journal_year 2019
_chemical_formula_moiety 'C43 H24 O6'
_chemical_formula_sum 'C43 H24 O6'
_chemical_formula_weight 636.62
_space_group_crystal_system triclinic
_space_group_IT_number 2
_space_group_name_Hall '-P 1'
_space_group_name_H-M_alt 'P -1'
_atom_sites_solution_hydrogens geom
_audit_creation_method SHELXL-2014/7
_cell_angle_alpha 100.952(2)
_cell_angle_beta 97.886(2)
_cell_angle_gamma 117.450(2)
_cell_formula_units_Z 2
_cell_length_a 10.7698(7)
_cell_length_b 11.5546(9)
_cell_length_c 14.4960(10)
_cell_measurement_reflns_used 8912
_cell_measurement_temperature 296(2)
_cell_measurement_theta_max 27.31
_cell_measurement_theta_min 2.62
_cell_volume 1518.44(19)
_computing_cell_refinement 'Bruker SAINT'
_computing_data_collection 'Bruker APEX2'
_computing_data_reduction 'Bruker SAINT'
_computing_molecular_graphics 'Bruker SHELXTL'
_computing_publication_material 'Bruker SHELXTL'
_computing_structure_refinement 'SHELXL-2014/7 (Sheldrick, 2014)'
_computing_structure_solution 'SHELXS-97 (Sheldrick 2008)'
_diffrn_ambient_temperature 296(2)
_diffrn_measured_fraction_theta_full 0.996
_diffrn_measured_fraction_theta_max 0.993
_diffrn_measurement_device_type 'CCD area detector'
_diffrn_measurement_method 'phi and omega scans'
_diffrn_radiation_source 'fine-focus sealed tube'
_diffrn_radiation_type MoK\a
_diffrn_radiation_wavelength 0.71073
_diffrn_reflns_av_R_equivalents 0.0362
_diffrn_reflns_av_unetI/netI 0.0406
_diffrn_reflns_Laue_measured_fraction_full 0.996
_diffrn_reflns_Laue_measured_fraction_max 0.993
_diffrn_reflns_limit_h_max 13
_diffrn_reflns_limit_h_min -13
_diffrn_reflns_limit_k_max 14
_diffrn_reflns_limit_k_min -14
_diffrn_reflns_limit_l_max 18
_diffrn_reflns_limit_l_min -16
_diffrn_reflns_number 23691
_diffrn_reflns_point_group_measured_fraction_full 0.996
_diffrn_reflns_point_group_measured_fraction_max 0.993
_diffrn_reflns_theta_full 25.242
_diffrn_reflns_theta_max 27.532
_diffrn_reflns_theta_min 2.174
_exptl_absorpt_coefficient_mu 0.093
_exptl_absorpt_correction_T_max 0.982
_exptl_absorpt_correction_T_min 0.978
_exptl_absorpt_correction_type multi-scan
_exptl_absorpt_process_details sadabs
_exptl_crystal_colour yellow
_exptl_crystal_density_diffrn 1.392
_exptl_crystal_description block
_exptl_crystal_F_000 660
_exptl_crystal_size_max 0.240
_exptl_crystal_size_mid 0.220
_exptl_crystal_size_min 0.200
_refine_diff_density_max 0.337
_refine_diff_density_min -0.523
_refine_diff_density_rms 0.041
_refine_ls_extinction_method none
_refine_ls_goodness_of_fit_ref 1.022
_refine_ls_hydrogen_treatment constr
_refine_ls_matrix_type full
_refine_ls_number_parameters 443
_refine_ls_number_reflns 6928
_refine_ls_number_restraints 48
_refine_ls_restrained_S_all 1.157
_refine_ls_R_factor_all 0.0847
_refine_ls_R_factor_gt 0.0528
_refine_ls_shift/su_max 0.001
_refine_ls_shift/su_mean 0.000
_refine_ls_structure_factor_coef Fsqd
_refine_ls_weighting_details 'w=1/[\s^2^(Fo^2^)+(0.0557P)^2^+0.5110P] where P=(Fo^2^+2Fc^2^)/3'
_refine_ls_weighting_scheme calc
_refine_ls_wR_factor_gt 0.1172
_refine_ls_wR_factor_ref 0.1318
_reflns_Friedel_coverage 0.000
_reflns_number_gt 4829
_reflns_number_total 6928
_reflns_threshold_expression 'I > 2\s(I)'
_cod_data_source_file jo9b02911_si_002.cif
_cod_data_source_block 1b
_cod_original_cell_volume 1518.43(19)
_cod_database_code 4037778
_shelx_shelxl_version_number 2014/7
_shelx_space_group_comment
; 
The symmetry employed for this shelxl refinement is uniquely defined 
by the following loop, which should always be used as a source of 
symmetry information in preference to the above space-group names. 
They are only intended as comments. 
;
_shelx_estimated_absorpt_t_min 0.978
_shelx_estimated_absorpt_t_max 0.982

loop_
_space_group_symop_operation_xyz
'x, y, z'
'-x, -y, -z'

loop_
_atom_site_label
_atom_site_type_symbol
_atom_site_fract_x
_atom_site_fract_y
_atom_site_fract_z
_atom_site_U_iso_or_equiv
_atom_site_adp_type
_atom_site_occupancy
_atom_site_site_symmetry_order
_atom_site_calc_flag
_atom_site_refinement_flags_posn
_atom_site_refinement_flags_adp
C1 C 0.92555(18) 1.11698(19) 0.39346(13) 0.0392(4) Uani 1 1 d . .
C2 C 1.06636(18) 1.19358(18) 0.37265(13) 0.0389(4) Uani 1 1 d . .
C3 C 1.2041(2) 1.2430(2) 0.43049(17) 0.0549(5) Uani 1 1 d . .
H3 H 1.2177 1.2301 0.4917 0.066 Uiso 1 1 calc R U
C4 C 1.3196(2) 1.3117(3) 0.3941(2) 0.0724(7) Uani 1 1 d . .
H4 H 1.4131 1.3448 0.4310 0.087 Uiso 1 1 calc R U
C5 C 1.2999(2) 1.3327(3) 0.3037(2) 0.0709(7) Uani 1 1 d . .
H5 H 1.3804 1.3808 0.2815 0.085 Uiso 1 1 calc R U
C6 C 1.1629(2) 1.2835(2) 0.24571(17) 0.0535(5) Uani 1 1 d . .
H6 H 1.1498 1.2978 0.1850 0.064 Uiso 1 1 calc R U
C7 C 1.04615(18) 1.21210(17) 0.28133(13) 0.0379(4) Uani 1 1 d . .
C8 C 0.88953(18) 1.14703(17) 0.23488(12) 0.0338(4) Uani 1 1 d . .
C9 C 0.80537(17) 1.06326(17) 0.29886(11) 0.0324(4) Uani 1 1 d . .
C10 C 0.75048(18) 0.90474(18) 0.25714(12) 0.0344(4) Uani 1 1 d . .
H10 H 0.7872 0.8782 0.3102 0.041 Uiso 1 1 calc R U
C11 C 0.81395(18) 0.87533(18) 0.17416(13) 0.0368(4) Uani 1 1 d . .
C12 C 0.7622(2) 0.8669(2) 0.07884(13) 0.0443(4) Uani 1 1 d . .
H12 H 0.6795 0.8731 0.0617 0.053 Uiso 1 1 calc R U
C13 C 0.8319(2) 0.8494(2) 0.00923(15) 0.0535(5) Uani 1 1 d . .
H13 H 0.7950 0.8424 -0.0547 0.064 Uiso 1 1 calc R U
C14 C 0.9561(2) 0.8423(2) 0.03343(17) 0.0594(6) Uani 1 1 d . .
H14 H 1.0039 0.8324 -0.0136 0.071 Uiso 1 1 calc R U
C15 C 1.0084(2) 0.8498(2) 0.12725(17) 0.0610(6) Uani 1 1 d . .
H15 H 1.0916 0.8442 0.1440 0.073 Uiso 1 1 calc R U
C16 C 0.9374(2) 0.8655(2) 0.19704(15) 0.0493(5) Uani 1 1 d . .
H16 H 0.9731 0.8696 0.2605 0.059 Uiso 1 1 calc R U
C17 C 0.58330(17) 0.82473(17) 0.23589(12) 0.0335(4) Uani 1 1 d . .
C18 C 0.5148(2) 0.67462(19) 0.17770(14) 0.0421(4) Uani 1 1 d . .
C19 C 0.4044(2) 0.64915(19) 0.09223(14) 0.0467(4) Uani 1 1 d . U
C20 C 0.3100(3) 0.5273(2) 0.02163(16) 0.0651(4) Uani 1 1 d . U
H20 H 0.3126 0.4483 0.0230 0.078 Uiso 1 1 calc R U
C21 C 0.2122(3) 0.5264(2) -0.05054(17) 0.0732(5) Uani 1 1 d . U
H21 H 0.1474 0.4455 -0.0986 0.088 Uiso 1 1 calc R U
C22 C 0.2087(3) 0.6442(2) -0.05273(17) 0.0680(5) Uani 1 1 d . U
H22 H 0.1405 0.6404 -0.1019 0.082 Uiso 1 1 calc R U
C23 C 0.3040(2) 0.7672(2) 0.01637(14) 0.0497(4) Uani 1 1 d . U
H23 H 0.3019 0.8461 0.0138 0.060 Uiso 1 1 calc R U
C24 C 0.4027(2) 0.76901(18) 0.08969(13) 0.0411(3) Uani 1 1 d . U
C25 C 0.51307(17) 0.88060(17) 0.17302(11) 0.0310(4) Uani 1 1 d . .
C26 C 0.56241(16) 1.01378(17) 0.20900(11) 0.0296(3) Uani 1 1 d . .
C27 C 0.53103(17) 1.11458(18) 0.17750(12) 0.0347(4) Uani 1 1 d . .
C28 C 0.62395(17) 1.24459(17) 0.25576(12) 0.0349(4) Uani 1 1 d . .
C29 C 0.6338(2) 1.36976(19) 0.26072(15) 0.0447(4) Uani 1 1 d . .
H29 H 0.5829 1.3814 0.2095 0.054 Uiso 1 1 calc R U
C30 C 0.7208(2) 1.4762(2) 0.34332(17) 0.0543(5) Uani 1 1 d . .
H30 H 0.7285 1.5609 0.3485 0.065 Uiso 1 1 calc R U
C31 C 0.7971(2) 1.4578(2) 0.41887(17) 0.0560(5) Uani 1 1 d . .
H31 H 0.8546 1.5305 0.4744 0.067 Uiso 1 1 calc R U
C32 C 0.7897(2) 1.3340(2) 0.41365(14) 0.0454(4) Uani 1 1 d . .
H32 H 0.8424 1.3232 0.4645 0.054 Uiso 1 1 calc R U
C33 C 0.70202(17) 1.22630(17) 0.33085(12) 0.0337(4) Uani 1 1 d . .
C34 C 0.67169(16) 1.08097(17) 0.30775(11) 0.0306(4) Uani 1 1 d . .
C35 C 0.59742(17) 1.00003(17) 0.37756(12) 0.0327(4) Uani 1 1 d . .
H35 H 0.6667 1.0354 0.4411 0.039 Uiso 1 1 calc R U
C36 C 0.46377(18) 1.00867(19) 0.39024(12) 0.0358(4) Uani 1 1 d . .
C37 C 0.33796(18) 0.87099(19) 0.35361(12) 0.0386(4) Uani 1 1 d . .
C38 C 0.1944(2) 0.8309(2) 0.35240(14) 0.0490(5) Uani 1 1 d . .
H38 H 0.1666 0.8950 0.3719 0.059 Uiso 1 1 calc R U
C39 C 0.0949(2) 0.6943(3) 0.32158(16) 0.0619(6) Uani 1 1 d . .
H39 H -0.0021 0.6650 0.3188 0.074 Uiso 1 1 calc R U
C40 C 0.1378(2) 0.5999(3) 0.29462(18) 0.0656(6) Uani 1 1 d . .
H40 H 0.0691 0.5076 0.2749 0.079 Uiso 1 1 calc R U
C41 C 0.2806(2) 0.6396(2) 0.29636(16) 0.0573(5) Uani 1 1 d . .
H41 H 0.3085 0.5752 0.2787 0.069 Uiso 1 1 calc R U
C42 C 0.38117(19) 0.77724(19) 0.32483(13) 0.0396(4) Uani 1 1 d . .
C43 C 0.54336(18) 0.84540(18) 0.33524(12) 0.0356(4) Uani 1 1 d . .
O1 O 0.90912(15) 1.09625(18) 0.47056(10) 0.0658(5) Uani 1 1 d . .
O2 O 0.83766(14) 1.16132(14) 0.16181(9) 0.0468(3) Uani 1 1 d . .
O3 O 0.54596(17) 0.59340(14) 0.19979(11) 0.0596(4) Uani 1 1 d . .
O4 O 0.44475(15) 1.09463(14) 0.10461(10) 0.0543(4) Uani 1 1 d . .
O5 O 0.46390(14) 1.11186(14) 0.42865(10) 0.0492(3) Uani 1 1 d . .
O6 O 0.60752(14) 0.79407(14) 0.39611(9) 0.0463(3) Uani 1 1 d . .
H6A H 0.5976 0.8132 0.4510 0.070 Uiso 1 1 calc R U

loop_
_atom_site_aniso_label
_atom_site_aniso_U_11
_atom_site_aniso_U_22
_atom_site_aniso_U_33
_atom_site_aniso_U_23
_atom_site_aniso_U_13
_atom_site_aniso_U_12
C1 0.0361(9) 0.0513(11) 0.0358(10) 0.0115(8) 0.0057(7) 0.0278(9)
C2 0.0331(9) 0.0389(10) 0.0449(10) 0.0076(8) 0.0057(7) 0.0210(8)
C3 0.0371(11) 0.0572(13) 0.0672(14) 0.0145(11) 0.0003(9) 0.0258(10)
C4 0.0314(11) 0.0712(16) 0.110(2) 0.0308(15) 0.0055(12) 0.0238(11)
C5 0.0382(11) 0.0691(16) 0.113(2) 0.0393(15) 0.0284(13) 0.0254(11)
C6 0.0445(11) 0.0516(13) 0.0730(14) 0.0252(11) 0.0264(10) 0.0252(10)
C7 0.0339(9) 0.0321(10) 0.0492(11) 0.0093(8) 0.0117(8) 0.0183(8)
C8 0.0360(9) 0.0350(9) 0.0353(9) 0.0114(7) 0.0112(7) 0.0206(8)
C9 0.0303(8) 0.0396(10) 0.0316(9) 0.0136(7) 0.0074(7) 0.0197(7)
C10 0.0368(9) 0.0414(10) 0.0350(9) 0.0178(8) 0.0088(7) 0.0250(8)
C11 0.0390(9) 0.0343(9) 0.0442(10) 0.0145(8) 0.0140(8) 0.0218(8)
C12 0.0480(11) 0.0502(12) 0.0437(11) 0.0168(9) 0.0152(8) 0.0297(9)
C13 0.0657(13) 0.0545(13) 0.0470(12) 0.0169(10) 0.0239(10) 0.0320(11)
C14 0.0634(14) 0.0597(14) 0.0661(15) 0.0189(11) 0.0363(12) 0.0339(12)
C15 0.0531(13) 0.0709(16) 0.0761(16) 0.0208(12) 0.0264(11) 0.0421(12)
C16 0.0492(11) 0.0560(13) 0.0561(12) 0.0189(10) 0.0152(9) 0.0354(10)
C17 0.0360(9) 0.0349(9) 0.0380(9) 0.0177(7) 0.0103(7) 0.0214(8)
C18 0.0488(11) 0.0367(10) 0.0505(11) 0.0201(8) 0.0171(9) 0.0251(9)
C19 0.0533(7) 0.0342(6) 0.0474(7) 0.0120(6) 0.0061(6) 0.0195(6)
C20 0.0782(8) 0.0370(7) 0.0568(8) 0.0085(6) -0.0017(7) 0.0174(7)
C21 0.0822(9) 0.0422(7) 0.0593(8) 0.0067(7) -0.0099(7) 0.0133(7)
C22 0.0751(8) 0.0442(7) 0.0541(8) 0.0107(6) -0.0106(7) 0.0141(7)
C23 0.0524(7) 0.0394(7) 0.0459(7) 0.0137(6) -0.0012(6) 0.0172(6)
C24 0.0462(7) 0.0348(6) 0.0410(7) 0.0139(5) 0.0068(5) 0.0191(6)
C25 0.0301(8) 0.0345(9) 0.0325(9) 0.0151(7) 0.0088(7) 0.0172(7)
C26 0.0276(8) 0.0338(9) 0.0316(8) 0.0141(7) 0.0079(6) 0.0168(7)
C27 0.0331(9) 0.0379(10) 0.0387(9) 0.0173(8) 0.0092(7) 0.0200(8)
C28 0.0331(8) 0.0342(10) 0.0429(10) 0.0151(8) 0.0124(7) 0.0190(8)
C29 0.0430(10) 0.0391(11) 0.0603(12) 0.0196(9) 0.0163(9) 0.0243(9)
C30 0.0518(12) 0.0324(11) 0.0798(15) 0.0146(10) 0.0218(11) 0.0213(9)
C31 0.0477(11) 0.0381(12) 0.0642(14) -0.0031(10) 0.0078(10) 0.0157(9)
C32 0.0385(10) 0.0440(11) 0.0458(11) 0.0072(9) 0.0057(8) 0.0179(9)
C33 0.0284(8) 0.0348(9) 0.0390(9) 0.0116(7) 0.0120(7) 0.0156(7)
C34 0.0279(8) 0.0351(9) 0.0321(8) 0.0128(7) 0.0067(6) 0.0175(7)
C35 0.0321(8) 0.0422(10) 0.0296(8) 0.0149(7) 0.0070(6) 0.0216(8)
C36 0.0378(9) 0.0470(11) 0.0328(9) 0.0200(8) 0.0114(7) 0.0257(8)
C37 0.0353(9) 0.0522(11) 0.0351(9) 0.0215(8) 0.0102(7) 0.0237(9)
C38 0.0372(10) 0.0698(15) 0.0484(11) 0.0267(10) 0.0125(8) 0.0294(10)
C39 0.0343(11) 0.0795(17) 0.0659(14) 0.0322(13) 0.0143(10) 0.0192(11)
C40 0.0475(12) 0.0559(15) 0.0740(16) 0.0253(12) 0.0157(11) 0.0082(11)
C41 0.0533(12) 0.0477(13) 0.0720(15) 0.0261(11) 0.0236(11) 0.0208(10)
C42 0.0375(9) 0.0441(11) 0.0411(10) 0.0220(8) 0.0118(8) 0.0194(8)
C43 0.0344(9) 0.0432(10) 0.0398(9) 0.0228(8) 0.0108(7) 0.0236(8)
O1 0.0481(8) 0.1196(14) 0.0375(8) 0.0317(8) 0.0107(6) 0.0449(9)
O2 0.0464(7) 0.0574(9) 0.0426(7) 0.0261(6) 0.0126(6) 0.0260(7)
O3 0.0756(10) 0.0456(8) 0.0740(10) 0.0263(7) 0.0162(8) 0.0406(8)
O4 0.0582(8) 0.0510(8) 0.0518(8) 0.0178(6) -0.0087(6) 0.0308(7)
O5 0.0536(8) 0.0531(9) 0.0573(8) 0.0220(7) 0.0262(6) 0.0343(7)
O6 0.0564(8) 0.0628(9) 0.0455(8) 0.0338(7) 0.0192(6) 0.0417(7)

loop_
_atom_type_symbol
_atom_type_description
_atom_type_scat_dispersion_real
_atom_type_scat_dispersion_imag
_atom_type_scat_source
C C 0.0033 0.0016 'International Tables Vol C Tables 4.2.6.8 and 6.1.1.4'
H H 0.0000 0.0000 'International Tables Vol C Tables 4.2.6.8 and 6.1.1.4'
O O 0.0106 0.0060 'International Tables Vol C Tables 4.2.6.8 and 6.1.1.4'

loop_
_geom_angle_atom_site_label_1
_geom_angle_atom_site_label_2
_geom_angle_atom_site_label_3
_geom_angle
O1 C1 C2 125.07(16)
O1 C1 C9 126.69(16)
C2 C1 C9 108.18(14)
C7 C2 C3 121.21(18)
C7 C2 C1 110.08(15)
C3 C2 C1 128.71(18)
C4 C3 C2 117.6(2)
C4 C3 H3 121.2
C2 C3 H3 121.2
C3 C4 C5 121.4(2)
C3 C4 H4 119.3
C5 C4 H4 119.3
C4 C5 C6 121.3(2)
C4 C5 H5 119.3
C6 C5 H5 119.3
C7 C6 C5 117.5(2)
C7 C6 H6 121.2
C5 C6 H6 121.2
C6 C7 C2 121.01(17)
C6 C7 C8 129.00(17)
C2 C7 C8 109.98(15)
O2 C8 C7 125.66(16)
O2 C8 C9 126.32(15)
C7 C8 C9 107.97(14)
C8 C9 C1 101.69(13)
C8 C9 C34 110.79(12)
C1 C9 C34 116.81(13)
C8 C9 C10 112.17(13)
C1 C9 C10 106.52(13)
C34 C9 C10 108.73(13)
C11 C10 C17 116.11(14)
C11 C10 C9 112.54(13)
C17 C10 C9 108.48(12)
C11 C10 H10 106.4
C17 C10 H10 106.4
C9 C10 H10 106.4
C12 C11 C16 118.08(17)
C12 C11 C10 124.20(15)
C16 C11 C10 117.57(16)
C13 C12 C11 120.65(18)
C13 C12 H12 119.7
C11 C12 H12 119.7
C12 C13 C14 120.6(2)
C12 C13 H13 119.7
C14 C13 H13 119.7
C15 C14 C13 119.52(19)
C15 C14 H14 120.2
C13 C14 H14 120.2
C14 C15 C16 119.95(19)
C14 C15 H15 120.0
C16 C15 H15 120.0
C15 C16 C11 121.18(19)
C15 C16 H16 119.4
C11 C16 H16 119.4
C25 C17 C18 103.76(13)
C25 C17 C10 112.00(13)
C18 C17 C10 113.52(14)
C25 C17 C43 106.16(13)
C18 C17 C43 113.68(14)
C10 C17 C43 107.52(13)
O3 C18 C19 127.28(18)
O3 C18 C17 125.65(17)
C19 C18 C17 107.07(14)
C20 C19 C24 121.22(18)
C20 C19 C18 128.02(18)
C24 C19 C18 110.75(16)
C21 C20 C19 118.1(2)
C21 C20 H20 121.0
C19 C20 H20 121.0
C20 C21 C22 121.0(2)
C20 C21 H21 119.5
C22 C21 H21 119.5
C23 C22 C21 121.6(2)
C23 C22 H22 119.2
C21 C22 H22 119.2
C22 C23 C24 117.77(19)
C22 C23 H23 121.1
C24 C23 H23 121.1
C23 C24 C19 120.30(17)
C23 C24 C25 130.53(17)
C19 C24 C25 109.16(15)
C26 C25 C24 137.17(15)
C26 C25 C17 113.76(14)
C24 C25 C17 109.01(14)
C25 C26 C27 135.07(15)
C25 C26 C34 114.97(13)
C27 C26 C34 109.89(14)
O4 C27 C28 127.02(16)
O4 C27 C26 127.54(16)
C28 C27 C26 105.41(13)
C29 C28 C33 121.50(16)
C29 C28 C27 127.79(16)
C33 C28 C27 110.67(14)
C30 C29 C28 118.38(18)
C30 C29 H29 120.8
C28 C29 H29 120.8
C29 C30 C31 120.24(19)
C29 C30 H30 119.9
C31 C30 H30 119.9
C32 C31 C30 121.66(19)
C32 C31 H31 119.2
C30 C31 H31 119.2
C31 C32 C33 118.37(18)
C31 C32 H32 120.8
C33 C32 H32 120.8
C32 C33 C28 119.84(16)
C32 C33 C34 129.09(15)
C28 C33 C34 111.04(14)
C33 C34 C26 102.95(12)
C33 C34 C35 115.22(13)
C26 C34 C35 106.52(13)
C33 C34 C9 115.18(13)
C26 C34 C9 108.64(13)
C35 C34 C9 107.75(12)
C36 C35 C34 112.13(12)
C36 C35 C43 105.75(13)
C34 C35 C43 110.56(13)
C36 C35 H35 109.4
C34 C35 H35 109.4
C43 C35 H35 109.4
O5 C36 C37 126.42(16)
O5 C36 C35 125.29(16)
C37 C36 C35 108.21(15)
C42 C37 C38 121.74(18)
C42 C37 C36 110.24(15)
C38 C37 C36 127.86(18)
C39 C38 C37 118.1(2)
C39 C38 H38 120.9
C37 C38 H38 120.9
C38 C39 C40 120.5(2)
C38 C39 H39 119.8
C40 C39 H39 119.8
C39 C40 C41 121.4(2)
C39 C40 H40 119.3
C41 C40 H40 119.3
C40 C41 C42 118.6(2)
C40 C41 H41 120.7
C42 C41 H41 120.7
C37 C42 C41 119.61(18)
C37 C42 C43 111.92(16)
C41 C42 C43 128.37(18)
O6 C43 C42 110.59(13)
O6 C43 C35 113.54(14)
C42 C43 C35 103.78(13)
O6 C43 C17 107.70(13)
C42 C43 C17 113.30(14)
C35 C43 C17 107.99(13)
C43 O6 H6A 109.5

loop_
_geom_bond_atom_site_label_1
_geom_bond_atom_site_label_2
_geom_bond_distance
C1 O1 1.206(2)
C1 C2 1.471(3)
C1 C9 1.546(2)
C2 C7 1.385(3)
C2 C3 1.387(2)
C3 C4 1.373(3)
C3 H3 0.9300
C4 C5 1.382(4)
C4 H4 0.9300
C5 C6 1.383(3)
C5 H5 0.9300
C6 C7 1.383(3)
C6 H6 0.9300
C7 C8 1.480(2)
C8 O2 1.2042(19)
C8 C9 1.543(2)
C9 C34 1.563(2)
C9 C10 1.598(2)
C10 C11 1.521(2)
C10 C17 1.548(2)
C10 H10 0.9800
C11 C12 1.384(2)
C11 C16 1.387(2)
C12 C13 1.376(3)
C12 H12 0.9300
C13 C14 1.379(3)
C13 H13 0.9300
C14 C15 1.369(3)
C14 H14 0.9300
C15 C16 1.382(3)
C15 H15 0.9300
C16 H16 0.9300
C17 C25 1.518(2)
C17 C18 1.535(3)
C17 C43 1.565(2)
C18 O3 1.213(2)
C18 C19 1.473(3)
C19 C20 1.382(3)
C19 C24 1.401(3)
C20 C21 1.373(3)
C20 H20 0.9300
C21 C22 1.385(3)
C21 H21 0.9300
C22 C23 1.381(3)
C22 H22 0.9300
C23 C24 1.386(2)
C23 H23 0.9300
C24 C25 1.461(2)
C25 C26 1.337(2)
C26 C27 1.484(2)
C26 C34 1.520(2)
C27 O4 1.214(2)
C27 C28 1.483(2)
C28 C29 1.387(2)
C28 C33 1.392(2)
C29 C30 1.377(3)
C29 H29 0.9300
C30 C31 1.387(3)
C30 H30 0.9300
C31 C32 1.383(3)
C31 H31 0.9300
C32 C33 1.385(2)
C32 H32 0.9300
C33 C34 1.513(2)
C34 C35 1.559(2)
C35 C36 1.521(2)
C35 C43 1.560(2)
C35 H35 0.9800
C36 O5 1.216(2)
C36 C37 1.464(3)
C37 C42 1.382(3)
C37 C38 1.391(2)
C38 C39 1.371(3)
C38 H38 0.9300
C39 C40 1.381(3)
C39 H39 0.9300
C40 C41 1.382(3)
C40 H40 0.9300
C41 C42 1.383(3)
C41 H41 0.9300
C42 C43 1.519(2)
C43 O6 1.4203(18)
O6 H6A 0.8200

loop_
_geom_hbond_atom_site_label_D
_geom_hbond_atom_site_label_H
_geom_hbond_atom_site_label_A
_geom_hbond_distance_DH
_geom_hbond_distance_HA
_geom_hbond_distance_DA
_geom_hbond_angle_DHA
_geom_hbond_site_symmetry_A
O6 H6A O5 0.82 2.12 2.9128(18) 162.0 2_676
